data_7118779
loop_
_publ_author_name
'Janes, Trevor'
'Osten, Kimberly M.'
'Pantaleo, Adam'
'Yan, Ellen'
'Yang, Yanxin'
'Song, Datong'

_publ_section_title
;
 Insertion of CO2 into the carbon-boron bond of a boronic ester ligand.
;
_journal_issue 22
_journal_name_full 'Chemical communications (Cambridge, England)'
_journal_page_first 4148
_journal_page_last 4151
_journal_paper_doi 10.1039/c6cc01257d
_journal_volume 52
_journal_year 2016
_chemical_formula_sum 'C55 H49 B N2 O5 P2 Ru'
_chemical_formula_weight 991.78
_chemical_name_systematic
;
 ?
;
_space_group_crystal_system tetragonal
_space_group_IT_number 76
_space_group_name_Hall 'P 4w'
_space_group_name_H-M_alt 'P 41'
_symmetry_space_group_name_Hall 'P 4w'
_symmetry_space_group_name_H-M 'P 41'
_atom_sites_solution_hydrogens mixed
_atom_sites_solution_primary direct
_atom_sites_solution_secondary difmap
_audit_creation_method SHELXL-2013
_audit_update_record
;
2016-02-16 deposited with the CCDC.
2016-02-18 downloaded from the CCDC.
;
_cell_angle_alpha 90
_cell_angle_beta 90
_cell_angle_gamma 90
_cell_formula_units_Z 4
_cell_length_a 10.4711(4)
_cell_length_b 10.4711(4)
_cell_length_c 44.073(4)
_cell_measurement_reflns_used 33106
_cell_measurement_temperature 150(2)
_cell_measurement_theta_max 27.495
_cell_measurement_theta_min 1.848
_cell_volume 4832.3(5)
_computing_cell_refinement 'Bruker Apex 2 software package version 2014.5.0.0'
_computing_data_collection 'Bruker Apex 2 software package version 2014.5.0.0'
_computing_data_reduction 'Bruker Apex 2 software package version 2014.5.0.0'
_computing_molecular_graphics 'ORTEP-3 version 2.02 and POV-Ray version 3.62'
_computing_publication_material 'SHELXTL (Sheldrick, 2013)'
_computing_structure_refinement 'SHELXL (Sheldrick, 2013)'
_computing_structure_solution 'SHELXS (Sheldrick, 2013)'
_diffrn_ambient_temperature 150(2)
_diffrn_measured_fraction_theta_full 1.000
_diffrn_measured_fraction_theta_max 0.998
_diffrn_measurement_device_type 'Bruker Kappa Apex II CCD'
_diffrn_measurement_method 'phi scan and omega scan'
_diffrn_radiation_type MoK\a
_diffrn_radiation_wavelength 0.71073
_diffrn_reflns_av_R_equivalents 0.0900
_diffrn_reflns_av_unetI/netI 0.1161
_diffrn_reflns_Laue_measured_fraction_full 1.000
_diffrn_reflns_Laue_measured_fraction_max 0.998
_diffrn_reflns_limit_h_max 11
_diffrn_reflns_limit_h_min -13
_diffrn_reflns_limit_k_max 13
_diffrn_reflns_limit_k_min -13
_diffrn_reflns_limit_l_max 56
_diffrn_reflns_limit_l_min -57
_diffrn_reflns_number 33106
_diffrn_reflns_point_group_measured_fraction_full 1.000
_diffrn_reflns_point_group_measured_fraction_max 0.998
_diffrn_reflns_theta_full 25.242
_diffrn_reflns_theta_max 27.495
_diffrn_reflns_theta_min 1.848
_diffrn_source 'sealed tube with graphite monochromator'
_exptl_absorpt_coefficient_mu 0.441
_exptl_absorpt_correction_T_max 0.7456
_exptl_absorpt_correction_T_min 0.6325
_exptl_absorpt_correction_type multi-scan
_exptl_absorpt_process_details SADABS
_exptl_crystal_colour yellow
_exptl_crystal_density_diffrn 1.363
_exptl_crystal_description plate
_exptl_crystal_F_000 2048
_exptl_crystal_size_max 0.2
_exptl_crystal_size_mid 0.1
_exptl_crystal_size_min 0.1
_refine_diff_density_max 1.153
_refine_diff_density_min -1.192
_refine_diff_density_rms 0.109
_refine_ls_abs_structure_details
;
 Refined as an inversion twin.
;
_refine_ls_abs_structure_Flack 0.04(7)
_refine_ls_extinction_method none
_refine_ls_goodness_of_fit_ref 1.072
_refine_ls_hydrogen_treatment mixed
_refine_ls_matrix_type full
_refine_ls_number_parameters 600
_refine_ls_number_reflns 10940
_refine_ls_number_restraints 1
_refine_ls_restrained_S_all 1.072
_refine_ls_R_factor_all 0.1088
_refine_ls_R_factor_gt 0.0780
_refine_ls_shift/su_max 0.000
_refine_ls_shift/su_mean 0.000
_refine_ls_structure_factor_coef Fsqd
_refine_ls_weighting_details 'w=1/[\s^2^(Fo^2^)+(0.0647P)^2^+10.1363P] where P=(Fo^2^+2Fc^2^)/3'
_refine_ls_weighting_scheme calc
_refine_ls_wR_factor_gt 0.1662
_refine_ls_wR_factor_ref 0.1791
_reflns_Friedel_coverage 0.974
_reflns_Friedel_fraction_full 1.000
_reflns_Friedel_fraction_max 0.999
_reflns_number_gt 8192
_reflns_number_total 10940
_reflns_threshold_expression 'I > 2\s(I)'
_cod_data_source_file c6cc01257d2.cif
_cod_data_source_block 3a
_cod_depositor_comments 'Adding full bibliography for 7118778--7118782.cif.'
_cod_original_cell_volume 4832.4(5)
_cod_database_code 7118779
_shelx_space_group_comment
;
The symmetry employed for this shelxl refinement is uniquely defined
by the following loop, which should always be used as a source of
symmetry information in preference to the above space-group names.
They are only intended as comments.
;
_shelx_estimated_absorpt_t_min 0.917
_shelx_estimated_absorpt_t_max 0.966
_shelxl_version_number 2013-4

loop_
_space_group_symop_operation_xyz
'x, y, z'
'-x, -y, z+1/2'
'-y, x, z+1/4'
'y, -x, z+3/4'

loop_
_atom_site_label
_atom_site_type_symbol
_atom_site_fract_x
_atom_site_fract_y
_atom_site_fract_z
_atom_site_U_iso_or_equiv
_atom_site_adp_type
_atom_site_occupancy
_atom_site_site_symmetry_order
_atom_site_calc_flag
_atom_site_refinement_flags_posn
_atom_site_refinement_flags_adp
_atom_site_refinement_flags_occupancy
_atom_site_disorder_assembly
_atom_site_disorder_group
Ru1 Ru -0.56761(8) -0.26716(7) -0.46797(2) 0.02484(19) Uani 1 1 d . . . . .
P1 P -0.7121(3) -0.2365(3) -0.42804(6) 0.0271(6) Uani 1 1 d . . . . .
P2 P -0.4458(3) -0.3050(3) -0.51202(6) 0.0313(6) Uani 1 1 d . . . . .
O1 O -0.5856(11) 0.0137(8) -0.4793(2) 0.058(3) Uani 1 1 d . . . . .
O2 O -0.3054(8) -0.8484(8) -0.4072(2) 0.043(2) Uani 1 1 d . . . . .
O3 O -0.1766(8) -0.7035(9) -0.3846(2) 0.048(2) Uani 1 1 d . . . . .
O4A O -0.051(3) -0.726(4) -0.3412(8) 0.054(5) Uani 0.405(17) 1 d . . P A 1
O5A O -0.203(3) -0.875(4) -0.3474(9) 0.044(4) Uani 0.405(17) 1 d . . P A 1
O4B O -0.0240(19) -0.782(2) -0.3489(5) 0.054(5) Uani 0.595(17) 1 d . . P A 2
O5B O -0.237(2) -0.834(2) -0.3411(6) 0.044(4) Uani 0.595(17) 1 d . . P A 2
N1 N -0.3976(8) -0.2971(9) -0.4373(2) 0.031(2) Uani 1 1 d . . . . .
N2 N -0.5760(9) -0.4724(8) -0.4631(2) 0.032(2) Uani 1 1 d . . . . .
B1 B -0.1466(13) -0.7715(14) -0.3580(4) 0.040(3) Uani 1 1 d . . . . .
C1 C -0.6487(12) -0.5680(10) -0.4733(3) 0.040(3) Uani 1 1 d . . . . .
H1A H -0.7198 -0.5474 -0.4858 0.048 Uiso 1 1 calc R U . . .
C2 C -0.6266(13) -0.6944(11) -0.4668(4) 0.054(3) Uani 1 1 d . . . . .
H2A H -0.6800 -0.7580 -0.4755 0.065 Uiso 1 1 calc R U . . .
C3 C -0.5268(13) -0.7309(11) -0.4476(3) 0.046(3) Uani 1 1 d . . . . .
H3A H -0.5134 -0.8180 -0.4426 0.055 Uiso 1 1 calc R U . . .
C4 C -0.4464(11) -0.6341(10) -0.4360(3) 0.033(2) Uani 1 1 d . . . . .
C5 C -0.3402(11) -0.6261(10) -0.4164(3) 0.032(2) Uani 1 1 d . . . . .
C6 C -0.3055(10) -0.4932(10) -0.4136(2) 0.029(2) Uani 1 1 d . . . . .
C7 C -0.2137(11) -0.4166(12) -0.3985(3) 0.040(3) Uani 1 1 d . . . . .
H7A H -0.1530 -0.4526 -0.3849 0.047 Uiso 1 1 calc R U . . .
C8 C -0.2171(11) -0.2867(14) -0.4044(3) 0.043(3) Uani 1 1 d . . . . .
H8A H -0.1543 -0.2341 -0.3951 0.052 Uiso 1 1 calc R U . . .
C9 C -0.3072(11) -0.2289(13) -0.4231(3) 0.040(3) Uani 1 1 d . . . . .
H9A H -0.3047 -0.1389 -0.4258 0.048 Uiso 1 1 calc R U . . .
C10 C -0.3940(10) -0.4233(10) -0.4320(2) 0.030(2) Uani 1 1 d . . . . .
C11 C -0.4807(10) -0.5107(10) -0.4451(3) 0.029(2) Uani 1 1 d . . . . .
C12 C -0.5721(12) -0.0966(12) -0.4747(3) 0.042(3) Uani 1 1 d . . . . .
C13 C -0.7812(10) -0.3865(10) -0.4155(2) 0.028(2) Uani 1 1 d . . . . .
C14 C -0.7046(11) -0.4705(10) -0.3987(3) 0.034(3) Uani 1 1 d . . . . .
H14A H -0.6218 -0.4457 -0.3922 0.041 Uiso 1 1 calc R U . . .
C15 C -0.7527(15) -0.5920(11) -0.3917(4) 0.053(4) Uani 1 1 d . . . . .
H15A H -0.7042 -0.6469 -0.3790 0.063 Uiso 1 1 calc R U . . .
C16 C -0.8656(13) -0.6326(12) -0.4025(3) 0.046(3) Uani 1 1 d . . . . .
H16A H -0.8938 -0.7166 -0.3978 0.055 Uiso 1 1 calc R U . . .
C17 C -0.9410(12) -0.5550(12) -0.4201(3) 0.046(3) Uani 1 1 d . . . . .
H17A H -1.0201 -0.5848 -0.4279 0.055 Uiso 1 1 calc R U . . .
C18 C -0.8977(11) -0.4287(12) -0.4263(3) 0.040(3) Uani 1 1 d . . . . .
H18A H -0.9494 -0.3729 -0.4381 0.048 Uiso 1 1 calc R U . . .
C19 C -0.8504(11) -0.1323(11) -0.4361(3) 0.037(3) Uani 1 1 d . . . . .
C20 C -0.8939(14) -0.1161(16) -0.4649(3) 0.065(4) Uani 1 1 d . . . . .
H20A H -0.8471 -0.1558 -0.4808 0.078 Uiso 1 1 calc R U . . .
C21 C -1.0017(14) -0.0459(15) -0.4730(3) 0.065(5) Uani 1 1 d . . . . .
H21A H -1.0327 -0.0432 -0.4933 0.078 Uiso 1 1 calc R U . . .
C22 C -1.0632(14) 0.0224(14) -0.4486(4) 0.058(4) Uani 1 1 d . . . . .
H22A H -1.1312 0.0802 -0.4525 0.069 Uiso 1 1 calc R U . . .
C23 C -1.0219(15) 0.0021(16) -0.4205(4) 0.064(4) Uani 1 1 d . . . . .
H23A H -1.0644 0.0437 -0.4042 0.077 Uiso 1 1 calc R U . . .
C24 C -0.9185(16) -0.0780(15) -0.4138(4) 0.069(5) Uani 1 1 d . . . . .
H24A H -0.8963 -0.0940 -0.3932 0.082 Uiso 1 1 calc R U . . .
C25 C -0.6522(11) -0.1648(10) -0.3927(2) 0.032(2) Uani 1 1 d . . . . .
C26 C -0.5530(12) -0.0799(11) -0.3938(3) 0.041(3) Uani 1 1 d . . . . .
H26A H -0.5164 -0.0576 -0.4128 0.049 Uiso 1 1 calc R U . . .
C27 C -0.5051(16) -0.0258(14) -0.3672(3) 0.058(4) Uani 1 1 d . . . . .
H27A H -0.4365 0.0335 -0.3681 0.070 Uiso 1 1 calc R U . . .
C28 C -0.5597(15) -0.0598(14) -0.3389(3) 0.056(4) Uani 1 1 d . . . . .
H28A H -0.5287 -0.0239 -0.3205 0.067 Uiso 1 1 calc R U . . .
C29 C -0.6570(16) -0.1450(15) -0.3388(3) 0.059(4) Uani 1 1 d . . . . .
H29A H -0.6946 -0.1675 -0.3199 0.071 Uiso 1 1 calc R U . . .
C30 C -0.7035(13) -0.2000(11) -0.3647(3) 0.040(3) Uani 1 1 d . . . . .
H30A H -0.7701 -0.2614 -0.3636 0.048 Uiso 1 1 calc R U . . .
C31 C -0.2965(13) -0.3895(14) -0.5058(3) 0.045(3) Uani 1 1 d . . . . .
C32 C -0.2979(17) -0.5230(15) -0.4998(3) 0.064(5) Uani 1 1 d . . . . .
H32A H -0.3777 -0.5662 -0.5000 0.077 Uiso 1 1 calc R U . . .
C33 C -0.191(2) -0.5915(19) -0.4939(4) 0.077(6) Uani 1 1 d . . . . .
H33A H -0.1951 -0.6805 -0.4899 0.093 Uiso 1 1 calc R U . . .
C34 C -0.076(2) -0.527(2) -0.4941(4) 0.088(7) Uani 1 1 d . . . . .
H34A H 0.0003 -0.5734 -0.4903 0.106 Uiso 1 1 calc R U . . .
C35 C -0.0663(18) -0.401(2) -0.4993(4) 0.077(5) Uani 1 1 d . . . . .
H35A H 0.0142 -0.3591 -0.4988 0.092 Uiso 1 1 calc R U . . .
C36 C -0.1812(16) -0.3315(17) -0.5057(3) 0.062(4) Uani 1 1 d . . . . .
H36A H -0.1762 -0.2427 -0.5100 0.074 Uiso 1 1 calc R U . . .
C37 C -0.4030(11) -0.1595(12) -0.5329(3) 0.036(3) Uani 1 1 d . . . . .
C38 C -0.3467(14) -0.0610(13) -0.5178(4) 0.060(4) Uani 1 1 d . . . . .
H38A H -0.3254 -0.0704 -0.4969 0.072 Uiso 1 1 calc R U . . .
C39 C -0.3204(17) 0.0527(15) -0.5325(5) 0.076(5) Uani 1 1 d . . . . .
H39A H -0.2783 0.1198 -0.5220 0.091 Uiso 1 1 calc R U . . .
C40 C -0.3564(19) 0.0692(18) -0.5636(4) 0.078(5) Uani 1 1 d . . . . .
H40A H -0.3434 0.1482 -0.5737 0.094 Uiso 1 1 calc R U . . .
C41 C -0.4086(16) -0.0297(14) -0.5778(4) 0.061(4) Uani 1 1 d . . . . .
H41A H -0.4295 -0.0205 -0.5987 0.073 Uiso 1 1 calc R U . . .
C42 C -0.4341(13) -0.1452(12) -0.5639(3) 0.044(3) Uani 1 1 d . . . . .
H42A H -0.4716 -0.2135 -0.5750 0.053 Uiso 1 1 calc R U . . .
C43 C -0.5197(13) -0.4040(12) -0.5417(3) 0.042(3) Uani 1 1 d . . . . .
C44 C -0.4468(18) -0.4731(13) -0.5629(3) 0.056(4) Uani 1 1 d . . . . .
H44A H -0.3564 -0.4736 -0.5612 0.067 Uiso 1 1 calc R U . . .
C45 C -0.504(3) -0.5391(15) -0.5855(4) 0.095(8) Uani 1 1 d . . . . .
H45A H -0.4541 -0.5901 -0.5988 0.114 Uiso 1 1 calc R U . . .
C46 C -0.639(3) -0.532(2) -0.5896(4) 0.103(9) Uani 1 1 d . . . . .
H46A H -0.6785 -0.5771 -0.6057 0.124 Uiso 1 1 calc R U . . .
C47 C -0.708(2) -0.463(2) -0.5707(4) 0.085(6) Uani 1 1 d . . . . .
H47A H -0.7969 -0.4553 -0.5740 0.102 Uiso 1 1 calc R U . . .
C48 C -0.6504(16) -0.3998(15) -0.5454(3) 0.058(4) Uani 1 1 d . . . . .
H48A H -0.7021 -0.3551 -0.5312 0.069 Uiso 1 1 calc R U . . .
C51 C -0.2804(11) -0.7352(12) -0.4036(3) 0.037(3) Uani 1 1 d . . . . .
C52A C -0.047(3) -0.799(4) -0.3135(8) 0.044(8) Uiso 0.405(17) 1 d . . P A 1
C53A C -0.073(6) -0.721(6) -0.2929(14) 0.104(18) Uiso 0.405(17) 1 d . . P A 1
H53A H -0.1481 -0.6707 -0.2986 0.156 Uiso 0.405(17) 1 calc R U P A 1
H53B H 0.0001 -0.6631 -0.2899 0.156 Uiso 0.405(17) 1 calc R U P A 1
H53C H -0.0899 -0.7669 -0.2740 0.156 Uiso 0.405(17) 1 calc R U P A 1
C54A C 0.082(5) -0.915(5) -0.3174(13) 0.099(17) Uiso 0.405(17) 1 d . . P A 1
H54A H 0.1648 -0.8722 -0.3150 0.149 Uiso 0.405(17) 1 calc R U P A 1
H54B H 0.0782 -0.9550 -0.3376 0.149 Uiso 0.405(17) 1 calc R U P A 1
H54C H 0.0735 -0.9815 -0.3018 0.149 Uiso 0.405(17) 1 calc R U P A 1
C55A C -0.137(2) -0.920(3) -0.3217(6) 0.026(6) Uiso 0.405(17) 1 d . . P A 1
C56A C -0.141(7) -1.034(6) -0.3307(16) 0.12(2) Uiso 0.405(17) 1 d . . P A 1
H56A H -0.0846 -1.0443 -0.3483 0.183 Uiso 0.405(17) 1 calc R U P A 1
H56B H -0.2287 -1.0556 -0.3365 0.183 Uiso 0.405(17) 1 calc R U P A 1
H56C H -0.1128 -1.0906 -0.3143 0.183 Uiso 0.405(17) 1 calc R U P A 1
C57A C -0.243(4) -0.919(4) -0.2913(10) 0.063(11) Uiso 0.405(17) 1 d . . P A 1
H57A H -0.3080 -0.9849 -0.2944 0.095 Uiso 0.405(17) 1 calc R U P A 1
H57B H -0.2840 -0.8351 -0.2900 0.095 Uiso 0.405(17) 1 calc R U P A 1
H57C H -0.1962 -0.9363 -0.2725 0.095 Uiso 0.405(17) 1 calc R U P A 1
C52B C -0.026(2) -0.855(2) -0.3210(5) 0.043(5) Uiso 0.595(17) 1 d . . P A 2
C53B C 0.080(3) -0.810(3) -0.3013(7) 0.073(8) Uiso 0.595(17) 1 d . . P A 2
H53D H 0.0584 -0.7257 -0.2930 0.109 Uiso 0.595(17) 1 calc R U P A 2
H53E H 0.1582 -0.8038 -0.3132 0.109 Uiso 0.595(17) 1 calc R U P A 2
H53F H 0.0920 -0.8706 -0.2846 0.109 Uiso 0.595(17) 1 calc R U P A 2
C54B C 0.003(4) -1.005(4) -0.3328(10) 0.107(13) Uiso 0.595(17) 1 d . . P A 2
H54D H 0.0089 -1.0614 -0.3152 0.161 Uiso 0.595(17) 1 calc R U P A 2
H54E H 0.0835 -1.0065 -0.3441 0.161 Uiso 0.595(17) 1 calc R U P A 2
H54F H -0.0667 -1.0330 -0.3460 0.161 Uiso 0.595(17) 1 calc R U P A 2
C55B C -0.166(3) -0.860(4) -0.3124(8) 0.083(10) Uiso 0.595(17) 1 d . . P A 2
C56B C -0.210(3) -0.978(3) -0.2981(6) 0.055(7) Uiso 0.595(17) 1 d . . P A 2
H56D H -0.2007 -1.0495 -0.3123 0.082 Uiso 0.595(17) 1 calc R U P A 2
H56E H -0.3004 -0.9692 -0.2924 0.082 Uiso 0.595(17) 1 calc R U P A 2
H56F H -0.1593 -0.9947 -0.2798 0.082 Uiso 0.595(17) 1 calc R U P A 2
C57B C -0.180(4) -0.723(4) -0.2938(11) 0.121(14) Uiso 0.595(17) 1 d . . P A 2
H57D H -0.2693 -0.7094 -0.2881 0.181 Uiso 0.595(17) 1 calc R U P A 2
H57E H -0.1514 -0.6528 -0.3069 0.181 Uiso 0.595(17) 1 calc R U P A 2
H57F H -0.1269 -0.7256 -0.2755 0.181 Uiso 0.595(17) 1 calc R U P A 2
H1 H -0.687(15) -0.272(14) -0.482(4) 0.080 Uiso 1 1 d . U . . .

loop_
_atom_site_aniso_label
_atom_site_aniso_U_11
_atom_site_aniso_U_22
_atom_site_aniso_U_33
_atom_site_aniso_U_23
_atom_site_aniso_U_13
_atom_site_aniso_U_12
Ru1 0.0313(5) 0.0204(4) 0.0228(3) 0.0001(4) 0.0002(4) 0.0021(3)
P1 0.0299(14) 0.0261(14) 0.0252(14) 0.0021(11) 0.0034(11) 0.0022(11)
P2 0.0380(16) 0.0346(16) 0.0213(14) 0.0000(12) 0.0024(12) 0.0055(12)
O1 0.106(8) 0.026(5) 0.043(5) 0.002(4) -0.008(5) 0.004(5)
O2 0.041(5) 0.046(5) 0.042(5) 0.016(4) -0.002(4) 0.009(4)
O3 0.038(5) 0.062(6) 0.044(5) 0.031(5) -0.002(4) -0.001(4)
O4A 0.037(10) 0.084(18) 0.040(11) 0.028(10) 0.008(7) 0.017(9)
O5A 0.039(12) 0.048(15) 0.045(12) 0.020(10) -0.001(8) 0.011(7)
O4B 0.037(10) 0.084(18) 0.040(11) 0.028(10) 0.008(7) 0.017(9)
O5B 0.039(12) 0.048(15) 0.045(12) 0.020(10) -0.001(8) 0.011(7)
N1 0.024(4) 0.046(6) 0.023(5) -0.006(4) 0.007(4) -0.007(4)
N2 0.043(5) 0.032(5) 0.022(5) 0.004(4) -0.006(4) 0.006(4)
B1 0.029(7) 0.047(8) 0.042(8) 0.015(7) -0.001(6) 0.000(6)
C1 0.049(7) 0.025(5) 0.046(8) 0.005(5) -0.011(6) 0.006(5)
C2 0.063(8) 0.028(6) 0.071(9) -0.011(7) -0.026(8) -0.005(5)
C3 0.067(9) 0.020(6) 0.052(8) 0.007(5) -0.009(7) 0.000(5)
C4 0.044(7) 0.021(5) 0.034(6) -0.002(5) 0.000(5) 0.004(4)
C5 0.035(6) 0.035(6) 0.028(6) 0.005(5) 0.004(5) 0.007(5)
C6 0.024(5) 0.035(6) 0.026(6) 0.002(5) -0.001(4) 0.007(4)
C7 0.027(6) 0.052(8) 0.039(7) -0.003(6) -0.008(5) 0.001(5)
C8 0.026(6) 0.073(9) 0.031(6) -0.001(6) 0.000(5) -0.004(6)
C9 0.034(6) 0.052(7) 0.034(7) -0.009(6) 0.002(5) -0.004(5)
C10 0.039(6) 0.025(5) 0.025(6) 0.005(4) -0.001(5) 0.008(4)
C11 0.028(5) 0.028(5) 0.030(6) 0.003(5) -0.001(5) -0.002(4)
C12 0.056(8) 0.038(7) 0.032(7) -0.002(5) -0.003(6) 0.009(5)
C13 0.034(6) 0.032(5) 0.018(5) 0.000(4) 0.003(4) 0.000(4)
C14 0.039(6) 0.034(6) 0.030(6) 0.012(5) -0.005(5) -0.004(5)
C15 0.077(10) 0.023(6) 0.059(9) 0.011(6) 0.013(8) 0.005(6)
C16 0.059(9) 0.035(7) 0.043(7) 0.004(6) 0.015(6) -0.014(6)
C17 0.038(7) 0.045(7) 0.055(9) 0.001(6) 0.003(6) -0.011(5)
C18 0.026(6) 0.049(7) 0.046(8) 0.000(6) 0.005(5) -0.006(5)
C19 0.030(6) 0.034(6) 0.047(7) 0.001(5) -0.003(5) 0.008(5)
C20 0.069(9) 0.102(12) 0.024(7) 0.007(8) 0.010(7) 0.040(8)
C21 0.067(9) 0.090(11) 0.039(9) 0.030(8) 0.013(7) 0.032(8)
C22 0.048(8) 0.055(9) 0.071(11) 0.023(8) 0.016(7) 0.021(7)
C23 0.072(10) 0.075(10) 0.046(9) -0.009(8) -0.010(8) 0.043(8)
C24 0.093(12) 0.070(10) 0.043(8) -0.008(7) 0.000(8) 0.050(9)
C25 0.048(7) 0.025(5) 0.023(6) -0.002(4) 0.006(5) -0.002(5)
C26 0.053(8) 0.038(7) 0.032(7) -0.006(5) 0.004(6) -0.010(6)
C27 0.083(11) 0.055(9) 0.037(8) -0.002(7) -0.002(7) -0.027(8)
C28 0.078(10) 0.061(9) 0.029(7) -0.008(6) 0.000(7) -0.018(8)
C29 0.088(12) 0.058(9) 0.030(8) 0.002(6) 0.010(7) -0.014(8)
C30 0.054(8) 0.037(7) 0.029(6) 0.004(5) 0.009(6) -0.014(6)
C31 0.045(7) 0.064(9) 0.025(6) -0.005(6) 0.005(5) 0.011(6)
C32 0.095(12) 0.068(10) 0.031(7) 0.001(7) 0.013(7) 0.044(9)
C33 0.092(13) 0.088(13) 0.052(10) -0.015(9) -0.004(10) 0.053(11)
C34 0.080(13) 0.119(17) 0.066(12) -0.031(12) -0.026(10) 0.065(13)
C35 0.068(11) 0.109(16) 0.054(10) -0.027(10) -0.003(8) 0.025(10)
C36 0.077(11) 0.069(10) 0.039(8) -0.011(7) -0.006(8) 0.020(9)
C37 0.037(6) 0.043(7) 0.029(6) -0.002(5) -0.004(5) -0.001(5)
C38 0.067(10) 0.048(8) 0.064(10) -0.002(7) 0.028(8) -0.010(7)
C39 0.073(11) 0.053(10) 0.101(15) 0.021(9) 0.016(10) -0.035(8)
C40 0.099(14) 0.066(11) 0.070(12) 0.029(9) 0.016(10) -0.025(10)
C41 0.072(10) 0.053(9) 0.057(10) 0.014(8) 0.017(8) 0.006(8)
C42 0.056(8) 0.040(7) 0.036(7) 0.010(6) 0.003(6) 0.014(6)
C43 0.062(9) 0.039(7) 0.024(6) 0.000(5) 0.005(6) -0.001(6)
C44 0.101(12) 0.037(7) 0.030(7) -0.003(6) 0.011(7) 0.009(7)
C45 0.21(3) 0.040(9) 0.033(10) -0.013(7) 0.026(13) -0.009(12)
C46 0.18(2) 0.090(15) 0.042(11) -0.028(10) 0.004(14) -0.066(16)
C47 0.099(14) 0.108(15) 0.047(10) -0.008(10) -0.025(10) -0.053(12)
C48 0.076(11) 0.061(9) 0.037(8) -0.011(7) 0.001(7) -0.022(8)
C51 0.033(6) 0.036(7) 0.042(7) 0.015(5) 0.008(5) 0.010(5)

loop_
_atom_type_symbol
_atom_type_description
_atom_type_scat_dispersion_real
_atom_type_scat_dispersion_imag
_atom_type_scat_source
C C 0.0033 0.0016 'International Tables Vol C Tables 4.2.6.8 and 6.1.1.4'
H H 0.0000 0.0000 'International Tables Vol C Tables 4.2.6.8 and 6.1.1.4'
B B 0.0013 0.0007 'International Tables Vol C Tables 4.2.6.8 and 6.1.1.4'
N N 0.0061 0.0033 'International Tables Vol C Tables 4.2.6.8 and 6.1.1.4'
O O 0.0106 0.0060 'International Tables Vol C Tables 4.2.6.8 and 6.1.1.4'
P P 0.1023 0.0942 'International Tables Vol C Tables 4.2.6.8 and 6.1.1.4'
Ru Ru -1.2594 0.8363 'International Tables Vol C Tables 4.2.6.8 and 6.1.1.4'

loop_
_geom_angle_atom_site_label_1
_geom_angle_atom_site_label_2
_geom_angle_atom_site_label_3
_geom_angle
C12 Ru1 N2 174.7(5)
C12 Ru1 N1 104.8(5)
N2 Ru1 N1 80.5(3)
C12 Ru1 P1 88.4(4)
N2 Ru1 P1 92.0(3)
N1 Ru1 P1 94.5(2)
C12 Ru1 P2 92.6(4)
N2 Ru1 P2 86.4(3)
N1 Ru1 P2 92.5(2)
P1 Ru1 P2 172.49(11)
C13 P1 C25 103.4(5)
C13 P1 C19 104.9(5)
C25 P1 C19 100.9(5)
C13 P1 Ru1 111.6(4)
C25 P1 Ru1 118.1(4)
C19 P1 Ru1 116.2(4)
C31 P2 C37 105.6(6)
C31 P2 C43 101.2(6)
C37 P2 C43 102.3(5)
C31 P2 Ru1 115.0(4)
C37 P2 Ru1 113.9(4)
C43 P2 Ru1 117.0(4)
B1 O3 C51 123.2(10)
B1 O4A C52A 108(3)
B1 O5A C55A 110(3)
B1 O4B C52B 106.2(18)
B1 O5B C55B 102(2)
C9 N1 C10 115.0(10)
C9 N1 Ru1 139.7(9)
C10 N1 Ru1 105.2(7)
C11 N2 C1 113.6(9)
C11 N2 Ru1 109.1(7)
C1 N2 Ru1 137.3(7)
O5A B1 O4A 116(3)
O4B B1 O5B 117.2(17)
O5A B1 O3 128(2)
O4A B1 O3 116.9(19)
O4B B1 O3 120.0(14)
O5B B1 O3 122.7(14)
N2 C1 C2 123.8(11)
C1 C2 C3 121.0(11)
C2 C3 C4 118.0(10)
C11 C4 C5 108.9(10)
C11 C4 C3 113.8(10)
C5 C4 C3 137.3(10)
C4 C5 C51 122.9(11)
C4 C5 C6 107.9(9)
C51 C5 C6 129.2(11)
C7 C6 C10 114.5(10)
C7 C6 C5 139.0(10)
C10 C6 C5 106.4(9)
C8 C7 C6 116.7(11)
C7 C8 C9 123.8(12)
N1 C9 C8 121.6(12)
N1 C10 C11 123.3(10)
N1 C10 C6 128.3(10)
C11 C10 C6 108.4(9)
N2 C11 C4 129.7(10)
N2 C11 C10 121.9(9)
C4 C11 C10 108.4(9)
O1 C12 Ru1 174.6(12)
C18 C13 C14 119.1(11)
C18 C13 P1 121.6(9)
C14 C13 P1 118.4(8)
C13 C14 C15 118.8(12)
C16 C15 C14 121.6(13)
C15 C16 C17 121.3(12)
C16 C17 C18 118.4(12)
C13 C18 C17 120.7(12)
C24 C19 C20 117.0(12)
C24 C19 P1 121.7(10)
C20 C19 P1 121.2(10)
C19 C20 C21 125.3(13)
C20 C21 C22 115.5(14)
C23 C22 C21 118.1(12)
C22 C23 C24 123.0(14)
C19 C24 C23 120.6(14)
C26 C25 C30 119.5(11)
C26 C25 P1 119.8(9)
C30 C25 P1 120.7(9)
C25 C26 C27 120.6(12)
C26 C27 C28 119.5(13)
C29 C28 C27 118.2(13)
C28 C29 C30 122.8(13)
C29 C30 C25 119.4(12)
C36 C31 C32 116.8(14)
C36 C31 P2 123.4(12)
C32 C31 P2 119.8(12)
C33 C32 C31 123.2(19)
C32 C33 C34 117.4(19)
C35 C34 C33 123.1(16)
C34 C35 C36 118.0(19)
C31 C36 C35 121.5(17)
C38 C37 C42 119.5(13)
C38 C37 P2 119.3(10)
C42 C37 P2 121.1(10)
C37 C38 C39 120.4(17)
C38 C39 C40 120.1(17)
C41 C40 C39 117.8(15)
C40 C41 C42 123.6(16)
C41 C42 C37 118.4(14)
C48 C43 C44 118.6(13)
C48 C43 P2 118.8(10)
C44 C43 P2 122.2(12)
C45 C44 C43 120.7(19)
C44 C45 C46 120.4(18)
C47 C46 C45 119.5(17)
C46 C47 C48 121(2)
C43 C48 C47 119.5(16)
O2 C51 O3 117.9(10)
O2 C51 C5 129.4(12)
O3 C51 C5 112.7(11)
C53A C52A O4A 105(4)
C53A C52A C55A 123(4)
O4A C52A C55A 102(3)
C53A C52A C54A 131(4)
O4A C52A C54A 107(3)
C55A C52A C54A 83(3)
C56A C55A O5A 93(4)
C56A C55A C52A 146(4)
O5A C55A C52A 102(3)
C56A C55A C57A 103(4)
O5A C55A C57A 107(3)
C52A C55A C57A 101(3)
O4B C52B C53B 109(2)
O4B C52B C55B 104(2)
C53B C52B C55B 126(3)
O4B C52B C54B 103(2)
C53B C52B C54B 110(2)
C55B C52B C54B 102(3)
C56B C55B O5B 111(3)
C56B C55B C52B 117(3)
O5B C55B C52B 105(3)
C56B C55B C57B 119(3)
O5B C55B C57B 103(3)
C52B C55B C57B 100(3)

loop_
_geom_bond_atom_site_label_1
_geom_bond_atom_site_label_2
_geom_bond_distance
Ru1 C12 1.811(12)
Ru1 N2 2.162(9)
Ru1 N1 2.257(9)
Ru1 P1 2.343(3)
Ru1 P2 2.356(3)
P1 C13 1.815(11)
P1 C25 1.838(12)
P1 C19 1.848(11)
P2 C31 1.817(13)
P2 C37 1.835(13)
P2 C43 1.841(13)
O1 C12 1.182(14)
O2 C51 1.223(15)
O3 B1 1.410(16)
O3 C51 1.412(16)
O4A B1 1.33(4)
O4A C52A 1.44(5)
O5A B1 1.32(4)
O5A C55A 1.41(5)
O4B B1 1.35(3)
O4B C52B 1.45(3)
O5B B1 1.37(3)
O5B C55B 1.49(4)
N1 C9 1.341(14)
N1 C10 1.343(14)
N2 C11 1.336(13)
N2 C1 1.336(14)
C1 C2 1.373(15)
C2 C3 1.397(19)
C3 C4 1.414(16)
C4 C11 1.400(15)
C4 C5 1.410(16)
C5 C51 1.418(15)
C5 C6 1.444(16)
C6 C7 1.419(16)
C6 C10 1.432(14)
C7 C8 1.385(18)
C8 C9 1.391(17)
C10 C11 1.413(15)
C13 C18 1.382(16)
C13 C14 1.401(15)
C14 C15 1.402(16)
C15 C16 1.34(2)
C16 C17 1.373(19)
C17 C18 1.425(17)
C19 C24 1.343(18)
C19 C20 1.358(18)
C20 C21 1.394(18)
C21 C22 1.44(2)
C22 C23 1.33(2)
C23 C24 1.401(19)
C25 C26 1.368(16)
C25 C30 1.398(16)
C26 C27 1.393(18)
C27 C28 1.42(2)
C28 C29 1.35(2)
C29 C30 1.368(19)
C31 C36 1.35(2)
C31 C32 1.42(2)
C32 C33 1.35(2)
C33 C34 1.39(3)
C34 C35 1.34(3)
C35 C36 1.43(2)
C37 C38 1.362(19)
C37 C42 1.414(17)
C38 C39 1.39(2)
C39 C40 1.43(3)
C40 C41 1.33(2)
C41 C42 1.381(19)
C43 C48 1.38(2)
C43 C44 1.404(18)
C44 C45 1.35(3)
C45 C46 1.42(3)
C46 C47 1.32(3)
C47 C48 1.43(2)
C52A C53A 1.25(6)
C52A C55A 1.62(5)
C52A C54A 1.83(7)
C55A C56A 1.26(6)
C55A C57A 1.74(5)
C52B C53B 1.48(4)
C52B C55B 1.51(4)
C52B C54B 1.68(5)
C55B C56B 1.46(4)
C55B C57B 1.66(5)
